data_8107676
loop_
_publ_author_name
'Smith, Mark G.'

_publ_section_title
;
 The crystal structure of a new polymorph of 6-hydroxy-2-naphthoic acid,
 C11H8O3
;
_journal_issue 6
_journal_name_full 'Zeitschrift f\"ur Kristallographie - New Crystal Structures'
_journal_page_first 1113
_journal_page_last 1114
_journal_paper_doi 10.1515/ncrs-2023-0345
_journal_volume 238
_journal_year 2023
_chemical_formula_moiety 'C11  H8  O3'
_chemical_formula_sum 'C11 H8 O3'
_chemical_formula_weight 188.17
_chemical_name_common '6-hydroxy-2-naphthoic acid'
_chemical_name_systematic
;
6-hydroxy-2-naphthoic acid
;
_space_group_crystal_system monoclinic
_space_group_IT_number 14
_space_group_name_Hall '-P 2ybc'
_space_group_name_H-M_alt 'P 1 21/c 1'
_atom_sites_solution_hydrogens mixed
_atom_sites_solution_primary dual
_atom_sites_solution_secondary dual
_cell_angle_alpha 90
_cell_angle_beta 94.518(3)
_cell_angle_gamma 90
_cell_formula_units_Z 4
_cell_length_a 8.6478(8)
_cell_length_b 5.2261(5)
_cell_length_c 18.7921(18)
_cell_measurement_reflns_used 1837
_cell_measurement_temperature 173(2)
_cell_measurement_theta_max 26.99
_cell_measurement_theta_min 3.08
_cell_measurement_wavelength 0.71073
_cell_volume 846.66(14)
_computing_cell_refinement 'Bruker SAINT'
_computing_data_collection 'Bruker APEX2'
_computing_data_reduction 'Bruker SAINT'
_computing_molecular_graphics 'Ortep for Windows (Farrugia, 2012)'
_computing_publication_material 'WinGX publication routines (Farrugia, 2012)'
_computing_structure_refinement 'SHELXL-2018/3 (Sheldrick, 2018)'
_computing_structure_solution 'SHELXT-2018/2 (Sheldrick, 2015)'
_diffrn_ambient_temperature 173(2)
_diffrn_measured_fraction_theta_full 0.999
_diffrn_measured_fraction_theta_max 1
_diffrn_measurement_device_type 'Bruker D8 Venture Microfocus with Photon III CCD area detector'
_diffrn_measurement_method '\w scans'
_diffrn_radiation_monochromator graphite
_diffrn_radiation_probe x-ray
_diffrn_radiation_type MoK\a
_diffrn_radiation_wavelength 0.71073
_diffrn_reflns_av_R_equivalents 0.0503
_diffrn_reflns_av_unetI/netI 0.044
_diffrn_reflns_Laue_measured_fraction_full 0.999
_diffrn_reflns_Laue_measured_fraction_max 1
_diffrn_reflns_limit_h_max 10
_diffrn_reflns_limit_h_min -11
_diffrn_reflns_limit_k_max 6
_diffrn_reflns_limit_k_min -6
_diffrn_reflns_limit_l_max 24
_diffrn_reflns_limit_l_min -24
_diffrn_reflns_number 8668
_diffrn_reflns_point_group_measured_fraction_full 0.999
_diffrn_reflns_point_group_measured_fraction_max 1
_diffrn_reflns_theta_full 25.242
_diffrn_reflns_theta_max 27.989
_diffrn_reflns_theta_min 2.174
_diffrn_standards_interval_count .
_diffrn_standards_interval_time .
_diffrn_standards_number 0
_exptl_absorpt_coefficient_mu 0.108
_exptl_absorpt_correction_T_max 0.7457
_exptl_absorpt_correction_T_min 0.6462
_exptl_absorpt_correction_type multi-scan
_exptl_absorpt_process_details 'SADABS (Bruker, 2016) [1]'
_exptl_crystal_colour colourless
_exptl_crystal_density_diffrn 1.476
_exptl_crystal_density_method 'not measured'
_exptl_crystal_description Plate
_exptl_crystal_F_000 392
_exptl_crystal_size_max 0.284
_exptl_crystal_size_mid 0.118
_exptl_crystal_size_min 0.05
_refine_diff_density_max 0.207
_refine_diff_density_min -0.206
_refine_diff_density_rms 0.042
_refine_ls_extinction_method none
_refine_ls_goodness_of_fit_ref 1.013
_refine_ls_hydrogen_treatment mixed
_refine_ls_matrix_type full
_refine_ls_number_constraints 0
_refine_ls_number_parameters 133
_refine_ls_number_reflns 2042
_refine_ls_number_restraints 0
_refine_ls_restrained_S_all 1.013
_refine_ls_R_factor_all 0.0788
_refine_ls_R_factor_gt 0.0419
_refine_ls_shift/su_max 0
_refine_ls_shift/su_mean 0
_refine_ls_structure_factor_coef Fsqd
_refine_ls_weighting_details 'w=1/[\s^2^(Fo^2^)+(0.0521P)^2^+0.1489P] where P=(Fo^2^+2Fc^2^)/3'
_refine_ls_weighting_scheme calc
_refine_ls_wR_factor_gt 0.1007
_refine_ls_wR_factor_ref 0.1181
_reflns_Friedel_coverage 0
_reflns_number_gt 1311
_reflns_number_total 2043
_reflns_threshold_expression 'I > 2\s(I)'
_cod_data_source_file suppl_j_ncrs-2023-0345_suppl_001.cif
_cod_data_source_block 1
_cod_original_sg_symbol_H-M 'P 21/c'
_cod_database_code 8107676
_shelx_shelxl_version_number 2018/3
_publcif_funding_html
;
;

loop_
_symmetry_equiv_pos_as_xyz
'x, y, z'
'-x, y+1/2, -z+1/2'
'-x, -y, -z'
'x, -y-1/2, z-1/2'

loop_
_atom_site_label
_atom_site_type_symbol
_atom_site_fract_x
_atom_site_fract_y
_atom_site_fract_z
_atom_site_U_iso_or_equiv
_atom_site_adp_type
_atom_site_occupancy
_atom_site_site_symmetry_order
_atom_site_calc_flag
_atom_site_refinement_flags_posn
_atom_site_refinement_flags_adp
_atom_site_refinement_flags_occupancy
_atom_site_disorder_assembly
_atom_site_disorder_group
C1 C 0.81899(18) 0.4941(3) 0.55233(9) 0.0315(4) Uani 1 1 d . . . . .
C2 C 0.67520(18) 0.4821(3) 0.58940(8) 0.0304(4) Uani 1 1 d . . . . .
C3 C 0.55872(19) 0.6568(3) 0.57537(8) 0.0314(4) Uani 1 1 d . . . . .
H3 H 0.571947 0.790471 0.542146 0.038 Uiso 1 1 calc R U . . .
C4 C 0.41878(18) 0.6413(3) 0.60963(8) 0.0296(4) Uani 1 1 d . . . . .
C5 C 0.29684(19) 0.8197(3) 0.59664(9) 0.0345(4) Uani 1 1 d . . . . .
H5 H 0.306845 0.95312 0.562967 0.041 Uiso 1 1 calc R U . . .
C6 C 0.1651(2) 0.8030(3) 0.63177(9) 0.0347(4) Uani 1 1 d . . . . .
H6 H 0.084072 0.924134 0.622707 0.042 Uiso 1 1 calc R U . . .
C7 C 0.15007(19) 0.6054(3) 0.68145(9) 0.0325(4) Uani 1 1 d . . . . .
C8 C 0.26281(19) 0.4266(3) 0.69461(9) 0.0327(4) Uani 1 1 d . . . . .
H8 H 0.248988 0.292491 0.727655 0.039 Uiso 1 1 calc R U . . .
C9 C 0.40051(18) 0.4403(3) 0.65907(8) 0.0294(4) Uani 1 1 d . . . . .
C10 C 0.52289(19) 0.2637(3) 0.67250(9) 0.0341(4) Uani 1 1 d . . . . .
H10 H 0.511929 0.128701 0.705574 0.041 Uiso 1 1 calc R U . . .
C11 C 0.65640(19) 0.2832(3) 0.63894(9) 0.0348(4) Uani 1 1 d . . . . .
H11 H 0.73732 0.162391 0.648883 0.042 Uiso 1 1 calc R U . . .
O1 O 0.83436(15) 0.6859(2) 0.51021(7) 0.0412(3) Uani 1 1 d . . . . .
H1 H 0.933(2) 0.680(4) 0.4850(10) 0.051 Uiso 1 1 d . U . . .
O2 O 0.01563(14) 0.6079(3) 0.71664(7) 0.0401(3) Uani 1 1 d . . . . .
H2 H 0.010(2) 0.470(4) 0.7381(11) 0.051 Uiso 1 1 d . U . . .
O3 O 0.91920(13) 0.3217(2) 0.56176(6) 0.0383(3) Uani 1 1 d . . . . .

loop_
_atom_site_aniso_label
_atom_site_aniso_U_11
_atom_site_aniso_U_22
_atom_site_aniso_U_33
_atom_site_aniso_U_23
_atom_site_aniso_U_13
_atom_site_aniso_U_12
O3 0.0320(7) 0.0415(7) 0.0418(7) 0.0028(6) 0.0061(5) 0.0064(5)
O1 0.0346(7) 0.0422(7) 0.0485(8) 0.0079(6) 0.0128(6) 0.0037(6)
O2 0.0326(7) 0.0438(7) 0.0455(8) -0.0005(6) 0.0138(6) 0.0007(6)
C9 0.0294(9) 0.0326(9) 0.0257(8) -0.0030(7) -0.0008(7) -0.0022(7)
C1 0.0294(9) 0.0339(9) 0.0312(8) -0.0018(7) 0.0021(7) -0.0010(7)
C7 0.0269(9) 0.0389(10) 0.0321(9) -0.0079(7) 0.0055(7) -0.0047(7)
C8 0.0326(9) 0.0359(9) 0.0296(8) 0.0007(7) 0.0029(7) -0.0051(7)
C4 0.0295(9) 0.0313(9) 0.0277(8) -0.0018(7) 0.0008(7) -0.0017(7)
C2 0.0274(9) 0.0343(9) 0.0293(8) -0.0030(7) 0.0012(7) -0.0016(7)
C3 0.0325(9) 0.0324(9) 0.0294(8) 0.0015(7) 0.0041(7) 0.0008(7)
C5 0.0356(10) 0.0338(9) 0.0345(9) 0.0026(7) 0.0051(7) 0.0019(7)
C11 0.0293(9) 0.0372(10) 0.0375(9) 0.0033(8) -0.0006(7) 0.0032(7)
C6 0.0320(9) 0.0335(9) 0.0389(9) -0.0036(7) 0.0038(7) 0.0033(7)
C10 0.0331(10) 0.0366(9) 0.0326(9) 0.0070(8) 0.0023(7) 0.0003(7)

loop_
_atom_type_symbol
_atom_type_description
_atom_type_scat_dispersion_real
_atom_type_scat_dispersion_imag
_atom_type_scat_source
C C 0.0033 0.0016 'International Tables Vol C Tables 4.2.6.8 and 6.1.1.4'
H H 0 0 'International Tables Vol C Tables 4.2.6.8 and 6.1.1.4'
O O 0.0106 0.006 'International Tables Vol C Tables 4.2.6.8 and 6.1.1.4'

loop_
_geom_angle_atom_site_label_1
_geom_angle_atom_site_label_2
_geom_angle_atom_site_label_3
_geom_angle
_geom_angle_site_symmetry_1
_geom_angle_site_symmetry_3
C1 O1 H1 113.5(11) . .
C7 O2 H2 107.8(15) . .
C10 C9 C8 122.04(15) . .
C10 C9 C4 118.69(15) . .
C8 C9 C4 119.25(15) . .
O3 C1 O1 122.80(15) . .
O3 C1 C2 120.17(15) . .
O1 C1 C2 117.03(15) . .
C8 C7 O2 122.53(16) . .
C8 C7 C6 121.57(15) . .
O2 C7 C6 115.89(15) . .
C7 C8 C9 119.90(16) . .
C7 C8 H8 120.1 . .
C9 C8 H8 120.1 . .
C5 C4 C3 122.39(15) . .
C5 C4 C9 118.74(15) . .
C3 C4 C9 118.87(15) . .
C3 C2 C11 119.74(15) . .
C3 C2 C1 121.06(15) . .
C11 C2 C1 119.19(15) . .
C2 C3 C4 121.06(15) . .
C2 C3 H3 119.5 . .
C4 C3 H3 119.5 . .
C6 C5 C4 120.93(16) . .
C6 C5 H5 119.5 . .
C4 C5 H5 119.5 . .
C10 C11 C2 120.36(16) . .
C10 C11 H11 119.8 . .
C2 C11 H11 119.8 . .
C5 C6 C7 119.58(16) . .
C5 C6 H6 120.2 . .
C7 C6 H6 120.2 . .
C11 C10 C9 121.28(15) . .
C11 C10 H10 119.4 . .
C9 C10 H10 119.4 . .

loop_
_geom_bond_atom_site_label_1
_geom_bond_atom_site_label_2
_geom_bond_distance
_geom_bond_site_symmetry_2
O3 C1 1.2529(19) .
O1 C1 1.290(2) .
O1 H1 1.01(2) .
O2 C7 1.382(2) .
O2 H2 0.83(2) .
C9 C10 1.412(2) .
C9 C8 1.412(2) .
C9 C4 1.419(2) .
C1 C2 1.474(2) .
C7 C8 1.359(2) .
C7 C6 1.405(2) .
C8 H8 0.95 .
C4 C5 1.415(2) .
C4 C3 1.417(2) .
C2 C3 1.369(2) .
C2 C11 1.413(2) .
C3 H3 0.95 .
C5 C6 1.364(2) .
C5 H5 0.95 .
C11 C10 1.362(2) .
C11 H11 0.95 .
C6 H6 0.95 .
C10 H10 0.95 .

loop_
_geom_hbond_atom_site_label_D
_geom_hbond_atom_site_label_H
_geom_hbond_atom_site_label_A
_geom_hbond_distance_DH
_geom_hbond_distance_HA
_geom_hbond_distance_DA
_geom_hbond_angle_DHA
_geom_hbond_site_symmetry_A
_geom_hbond_publ_flag
O1 H1 O3 1.01(2) 1.61(2) 2.6128(17) 174.7(17) 3_766 yes
O2 H2 O2 0.83(2) 2.09(2) 2.9200(11) 175(2) 2_546 yes
O1 H1 O3 1.01(2) 1.61(2) 2.6128(17) 174.7(17) 3_766 yes
O2 H2 O2 0.83(2) 2.09(2) 2.9200(11) 175(2) 2_546 yes

loop_
_geom_torsion_atom_site_label_1
_geom_torsion_atom_site_label_2
_geom_torsion_atom_site_label_3
_geom_torsion_atom_site_label_4
_geom_torsion
_geom_torsion_site_symmetry_1
_geom_torsion_site_symmetry_2
_geom_torsion_site_symmetry_3
_geom_torsion_site_symmetry_4
O2 C7 C8 C9 -177.36(15) . . . .
C6 C7 C8 C9 1.4(2) . . . .
C10 C9 C8 C7 178.05(15) . . . .
C4 C9 C8 C7 -0.3(2) . . . .
C10 C9 C4 C5 -179.41(15) . . . .
C8 C9 C4 C5 -1.0(2) . . . .
C10 C9 C4 C3 0.2(2) . . . .
C8 C9 C4 C3 178.65(15) . . . .
O3 C1 C2 C3 -174.55(15) . . . .
O1 C1 C2 C3 4.8(2) . . . .
O3 C1 C2 C11 3.9(2) . . . .
O1 C1 C2 C11 -176.72(15) . . . .
C11 C2 C3 C4 -0.2(2) . . . .
C1 C2 C3 C4 178.31(15) . . . .
C5 C4 C3 C2 179.55(15) . . . .
C9 C4 C3 C2 -0.1(2) . . . .
C3 C4 C5 C6 -178.41(16) . . . .
C9 C4 C5 C6 1.2(2) . . . .
C3 C2 C11 C10 0.3(2) . . . .
C1 C2 C11 C10 -178.23(16) . . . .
C4 C5 C6 C7 -0.1(2) . . . .
C8 C7 C6 C5 -1.2(2) . . . .
O2 C7 C6 C5 177.65(15) . . . .
C2 C11 C10 C9 -0.1(3) . . . .
C8 C9 C10 C11 -178.49(16) . . . .
C4 C9 C10 C11 -0.1(2) . . . .
